data_1512096
loop_
_publ_author_name
'Liang, Lei'
'Wang, Wei'
'Xu, Fengrong'
'Niu, Yan'
'Sun, Qi'
'Xu, Ping'

_publ_section_title
;
 Relay Catalysis by a Multifunctional Cu Catalyst in a Tandem
 Dehydro-/Dehalogenation Sequence along with N-Arylation.
;
_journal_issue 11
_journal_name_full 'Organic letters'
_journal_page_first 2770
_journal_page_last 2773
_journal_paper_doi 10.1021/ol401105x
_journal_volume 15
_journal_year 2013
_chemical_formula_moiety 'C16 H10 Cl N3 O3'
_chemical_formula_sum 'C16 H10 Cl N3 O3'
_chemical_formula_weight 327.72
_chemical_name_systematic
;
 ? 
;
_space_group_crystal_system triclinic
_space_group_IT_number 2
_space_group_name_Hall '-P 1'
_space_group_name_H-M_alt 'P -1'
_symmetry_space_group_name_Hall '-P 1'
_symmetry_space_group_name_H-M 'P -1'
_atom_sites_solution_hydrogens geom
_atom_sites_solution_primary iterative
_atom_sites_solution_secondary difmap
_audit_creation_date 2012-12-07
_audit_creation_method
;
  Olex2 1.2
  (compiled Nov  5 2012 18:22:26, GUI svn.r4372)
;
_cell_angle_alpha 95.483(4)
_cell_angle_beta 98.449(5)
_cell_angle_gamma 99.913(5)
_cell_formula_units_Z 4
_cell_length_a 7.2229(4)
_cell_length_b 13.4298(7)
_cell_length_c 15.5038(8)
_cell_measurement_reflns_used 3561
_cell_measurement_temperature 100.01(10)
_cell_measurement_theta_max 30.2398
_cell_measurement_theta_min 3.0974
_cell_volume 1454.06(14)
_computing_cell_refinement
;
CrysAlisPro, Agilent Technologies,
Version 1.171.36.20 (release 27-06-2012 CrysAlis171 .NET)
(compiled Jul 11 2012,15:38:31)
;
_computing_data_collection
;
CrysAlisPro, Agilent Technologies,
Version 1.171.36.20 (release 27-06-2012 CrysAlis171 .NET)
(compiled Jul 11 2012,15:38:31)
;
_computing_data_reduction
;
CrysAlisPro, Agilent Technologies,
Version 1.171.36.20 (release 27-06-2012 CrysAlis171 .NET)
(compiled Jul 11 2012,15:38:31)
;
_computing_molecular_graphics
;
O. V. Dolomanov, L. J. Bourhis, R. J. Gildea, J. A. K. Howard and H. Puschmann,
OLEX2: a complete structure solution, refinement and analysis program.
J. Appl. Cryst. (2009). 42, 339-341.
;
_computing_publication_material
;
O. V. Dolomanov, L. J. Bourhis, R. J. Gildea, J. A. K. Howard and H. Puschmann,
OLEX2: a complete structure solution, refinement and analysis program.
J. Appl. Cryst. (2009). 42, 339-341.
;
_computing_structure_refinement
;
XL, G.M. Sheldrick, Acta Cryst.
(2008). A64, 112-122
;
_computing_structure_solution 'SUPERFLIP, J. Appl. Cryst. (2007) 40, 786-790'
_diffrn_ambient_temperature 100.01(10)
_diffrn_detector_area_resol_mean 10.3914
_diffrn_measured_fraction_theta_full 0.9867
_diffrn_measured_fraction_theta_max 0.9820
_diffrn_measurement_details
;
  1 omega  -21.00   55.00   1.0000    1.0000
omega____ theta____ kappa____ phi______ frames
    -       13.7753  -98.0000 -177.0000 76

  2 omega  -87.00    8.00   1.0000    1.0000
omega____ theta____ kappa____ phi______ frames
    -      -14.5566  -57.0000  -90.0000 95

  3 omega  -44.00   51.00   1.0000    1.0000
omega____ theta____ kappa____ phi______ frames
    -      -14.5566   57.0000   60.0000 95
;
_diffrn_measurement_device_type 'SuperNova, Dual, Cu at zero, Atlas'
_diffrn_measurement_method '\w scans'
_diffrn_orient_matrix_UB_11 -0.0657143000
_diffrn_orient_matrix_UB_12 -0.0246945000
_diffrn_orient_matrix_UB_13 0.0245466000
_diffrn_orient_matrix_UB_21 0.0377062000
_diffrn_orient_matrix_UB_22 0.0375707000
_diffrn_orient_matrix_UB_23 0.0365867000
_diffrn_orient_matrix_UB_31 -0.0669464000
_diffrn_orient_matrix_UB_32 0.0299700000
_diffrn_orient_matrix_UB_33 -0.0152167000
_diffrn_radiation_monochromator mirror
_diffrn_radiation_type 'Mo K\a'
_diffrn_radiation_wavelength 0.7107
_diffrn_reflns_av_R_equivalents 0.0310
_diffrn_reflns_av_unetI/netI 0.0607
_diffrn_reflns_limit_h_max 8
_diffrn_reflns_limit_h_min -8
_diffrn_reflns_limit_k_max 16
_diffrn_reflns_limit_k_min -13
_diffrn_reflns_limit_l_max 19
_diffrn_reflns_limit_l_min -18
_diffrn_reflns_number 8847
_diffrn_reflns_theta_full 26.02
_diffrn_reflns_theta_max 26.02
_diffrn_reflns_theta_min 3.10
_diffrn_source 'SuperNova (Mo) X-ray Source'
_exptl_absorpt_coefficient_mu 0.282
_exptl_absorpt_correction_T_max 1.00000
_exptl_absorpt_correction_T_min 0.46601
_exptl_absorpt_correction_type multi-scan
_exptl_absorpt_process_details
;
CrysAlisPro, Agilent Technologies,
Version 1.171.36.20 (release 27-06-2012 CrysAlis171 .NET)
(compiled Jul 11 2012,15:38:31)
Empirical absorption correction using spherical harmonics,
 implemented in SCALE3 ABSPACK scaling algorithm.
;
_exptl_crystal_colour
;
;
_exptl_crystal_density_diffrn 1.497
_exptl_crystal_density_method 'not measured'
_exptl_crystal_description
;
;
_exptl_crystal_F_000 672
_exptl_crystal_size_max 0.3
_exptl_crystal_size_mid 0.3
_exptl_crystal_size_min 0.2
_refine_diff_density_max 0.370
_refine_diff_density_min -0.315
_refine_diff_density_rms 0.061
_refine_ls_extinction_method none
_refine_ls_goodness_of_fit_ref 1.044
_refine_ls_hydrogen_treatment none
_refine_ls_matrix_type full
_refine_ls_number_parameters 415
_refine_ls_number_reflns 5679
_refine_ls_number_restraints 0
_refine_ls_restrained_S_all 1.044
_refine_ls_R_factor_all 0.0600
_refine_ls_R_factor_gt 0.0440
_refine_ls_shift/su_max 0.001
_refine_ls_shift/su_mean 0.000
_refine_ls_structure_factor_coef Fsqd
_refine_ls_weighting_details 'calc w=1/[\s^2^(Fo^2^)+(0.0435P)^2^+0.0658P] where P=(Fo^2^+2Fc^2^)/3'
_refine_ls_weighting_scheme calc
_refine_ls_wR_factor_gt 0.0964
_refine_ls_wR_factor_ref 0.1064
_reflns_number_gt 4492
_reflns_number_total 5679
_reflns_threshold_expression >2sigma(I)
_cod_data_source_file ol401105x_si_001.cif
_cod_data_source_block zm
_cod_original_cell_volume 1454.05(14)
_cod_database_code 1512096
_chemical_oxdiff_formula 'C21 H15 N3 O3 Cl'
_reflns_odcompleteness_completeness 98.67
_reflns_odcompleteness_iscentric 1
_reflns_odcompleteness_theta 27.42
_olex2_refinement_description
;
1. Fixed Uiso
 At 1.2 times of:
  H19 of C19, H25 of C25, H24 of C24, H23 of C23, H22 of C22, H21 of C21, H13
  of C13, H9 of C9, H16 of C16, H15 of C15, H14 of C14, H30 of C30, H5 of C5,
  H8 of C8, H3 of C3, H6 of C6, H28 of C28, H7 of C7, H29 of C29, H31 of C31
2.a Aromatic/amide H refined with riding coordinates:
 C3(H3), C5(H5), C6(H6), C7(H7), C8(H8), C9(H9), C13(H13), C14(H14), C15(H15),
 C16(H16), C19(H19), C21(H21), C22(H22), C23(H23), C24(H24), C25(H25), C28(H28),
  C29(H29), C30(H30), C31(H31)
;

loop_
_space_group_symop_id
_space_group_symop_operation_xyz
1 'x, y, z'
2 '-x, -y, -z'

loop_
_atom_site_label
_atom_site_type_symbol
_atom_site_fract_x
_atom_site_fract_y
_atom_site_fract_z
_atom_site_U_iso_or_equiv
_atom_site_adp_type
_atom_site_occupancy
_atom_site_symmetry_multiplicity
_atom_site_calc_flag
_atom_site_refinement_flags
C1 C 0.8724(3) 0.24952(14) -0.07397(12) 0.0148(4) Uani 1 1 d .
C2 C 0.7487(3) 0.17533(14) -0.14478(12) 0.0165(4) Uani 1 1 d .
C3 C 0.6599(3) 0.08076(14) -0.12608(13) 0.0183(5) Uani 1 1 d .
H3 H 0.6827 0.0623 -0.0684 0.022 Uiso 1 1 calc R
C4 C 0.5385(3) 0.01433(15) -0.19238(13) 0.0212(5) Uani 1 1 d .
C5 C 0.4982(3) 0.03919(16) -0.27686(13) 0.0250(5) Uani 1 1 d .
H5 H 0.4103 -0.0063 -0.3209 0.030 Uiso 1 1 calc R
C6 C 0.5897(4) 0.13216(17) -0.29536(13) 0.0283(5) Uani 1 1 d .
H6 H 0.5665 0.1502 -0.3532 0.034 Uiso 1 1 calc R
C7 C 0.7140(3) 0.19889(16) -0.23066(12) 0.0233(5) Uani 1 1 d .
H7 H 0.7770 0.2619 -0.2448 0.028 Uiso 1 1 calc R
C8 C 0.9740(3) 0.34490(14) -0.09152(12) 0.0175(4) Uani 1 1 d .
H8 H 0.9610 0.3628 -0.1496 0.021 Uiso 1 1 calc R
C9 C 1.0873(3) 0.40855(14) -0.02576(12) 0.0170(4) Uani 1 1 d .
H9 H 1.1575 0.4707 -0.0381 0.020 Uiso 1 1 calc R
C10 C 1.1050(3) 0.38477(13) 0.06330(12) 0.0165(4) Uani 1 1 d .
C11 C 1.0144(3) 0.25521(13) 0.15680(11) 0.0148(4) Uani 1 1 d .
C12 C 0.9955(3) 0.31300(14) 0.23321(12) 0.0175(4) Uani 1 1 d .
C13 C 1.0303(3) 0.27966(15) 0.31460(12) 0.0209(5) Uani 1 1 d .
H13 H 1.0218 0.3214 0.3664 0.025 Uiso 1 1 calc R
C14 C 1.0778(3) 0.18450(15) 0.31951(13) 0.0221(5) Uani 1 1 d .
H14 H 1.0994 0.1599 0.3749 0.027 Uiso 1 1 calc R
C15 C 1.0938(3) 0.12553(15) 0.24421(13) 0.0213(5) Uani 1 1 d .
H15 H 1.1237 0.0597 0.2478 0.026 Uiso 1 1 calc R
C16 C 1.0667(3) 0.16152(14) 0.16331(12) 0.0173(4) Uani 1 1 d .
H16 H 1.0841 0.1217 0.1122 0.021 Uiso 1 1 calc R
C17 C 0.6648(3) 0.65283(13) 0.26036(11) 0.0146(4) Uani 1 1 d .
C18 C 0.6394(3) 0.68741(14) 0.17162(12) 0.0144(4) Uani 1 1 d .
C19 C 0.7330(3) 0.78397(13) 0.15994(12) 0.0156(4) Uani 1 1 d .
H19 H 0.8116 0.8280 0.2080 0.019 Uiso 1 1 calc R
C20 C 0.7083(3) 0.81389(13) 0.07666(12) 0.0155(4) Uani 1 1 d .
C21 C 0.5970(3) 0.75154(14) 0.00497(12) 0.0170(4) Uani 1 1 d .
H21 H 0.5837 0.7737 -0.0516 0.020 Uiso 1 1 calc R
C22 C 0.5053(3) 0.65604(14) 0.01766(12) 0.0178(4) Uani 1 1 d .
H22 H 0.4282 0.6119 -0.0307 0.021 Uiso 1 1 calc R
C23 C 0.5252(3) 0.62427(14) 0.10067(12) 0.0170(4) Uani 1 1 d .
H23 H 0.4602 0.5590 0.1089 0.020 Uiso 1 1 calc R
C24 C 0.5222(3) 0.57925(14) 0.28645(12) 0.0177(5) Uani 1 1 d .
H24 H 0.4092 0.5495 0.2465 0.021 Uiso 1 1 calc R
C25 C 0.5502(3) 0.55270(14) 0.36847(12) 0.0197(5) Uani 1 1 d .
H25 H 0.4550 0.5049 0.3865 0.024 Uiso 1 1 calc R
C26 C 0.7228(3) 0.59606(14) 0.42896(12) 0.0171(5) Uani 1 1 d .
C27 C 1.0321(3) 0.71153(14) 0.44576(11) 0.0161(4) Uani 1 1 d .
C28 C 1.1645(3) 0.65377(15) 0.47471(12) 0.0210(5) Uani 1 1 d .
H28 H 1.1346 0.5816 0.4620 0.025 Uiso 1 1 calc R
C29 C 1.3410(4) 0.70111(16) 0.52228(13) 0.0255(5) Uani 1 1 d .
H29 H 1.4303 0.6610 0.5432 0.031 Uiso 1 1 calc R
C30 C 1.3878(3) 0.80635(16) 0.53941(13) 0.0252(5) Uani 1 1 d .
H30 H 1.5084 0.8382 0.5723 0.030 Uiso 1 1 calc R
C31 C 1.2582(3) 0.86513(15) 0.50838(12) 0.0219(5) Uani 1 1 d .
H31 H 1.2905 0.9374 0.5182 0.026 Uiso 1 1 calc R
C32 C 1.0825(3) 0.81710(14) 0.46323(12) 0.0170(4) Uani 1 1 d .
Cl1 Cl 0.43075(9) -0.10477(4) -0.17002(4) 0.02980(16) Uani 1 1 d .
Cl2 Cl 0.82151(8) 0.93522(3) 0.06223(3) 0.02148(14) Uani 1 1 d .
N1 N 0.9959(2) 0.29134(11) 0.07211(9) 0.0140(4) Uani 1 1 d .
N2 N 0.8844(3) 0.22377(11) 0.00599(9) 0.0143(4) Uani 1 1 d .
N3 N 0.9322(3) 0.41126(12) 0.23121(10) 0.0234(4) Uani 1 1 d .
N4 N 0.8525(3) 0.66335(11) 0.39378(9) 0.0151(4) Uani 1 1 d .
N5 N 0.8245(3) 0.69327(11) 0.31185(9) 0.0151(4) Uani 1 1 d .
N6 N 0.9448(3) 0.88159(12) 0.43561(10) 0.0190(4) Uani 1 1 d .
O1 O 1.2050(2) 0.43790(10) 0.12760(8) 0.0235(4) Uani 1 1 d .
O2 O 0.8103(2) 0.42021(11) 0.16979(9) 0.0269(4) Uani 1 1 d .
O3 O 1.0021(3) 0.47848(11) 0.29188(10) 0.0390(5) Uani 1 1 d .
O4 O 0.7598(2) 0.57836(10) 0.50567(8) 0.0231(4) Uani 1 1 d .
O5 O 1.0040(3) 0.95826(10) 0.40287(9) 0.0300(4) Uani 1 1 d .
O6 O 0.7813(2) 0.85761(10) 0.44958(9) 0.0238(3) Uani 1 1 d .

loop_
_atom_site_aniso_label
_atom_site_aniso_U_11
_atom_site_aniso_U_22
_atom_site_aniso_U_33
_atom_site_aniso_U_23
_atom_site_aniso_U_13
_atom_site_aniso_U_12
C1 0.0111(12) 0.0205(9) 0.0144(9) 0.0012(8) 0.0029(8) 0.0074(8)
C2 0.0127(12) 0.0236(10) 0.0138(9) -0.0003(8) 0.0014(8) 0.0075(8)
C3 0.0134(12) 0.0224(10) 0.0189(10) -0.0003(8) -0.0009(8) 0.0073(9)
C4 0.0133(13) 0.0230(10) 0.0254(11) -0.0042(8) -0.0009(9) 0.0055(9)
C5 0.0179(14) 0.0355(12) 0.0171(10) -0.0116(9) -0.0036(9) 0.0062(10)
C6 0.0249(15) 0.0469(13) 0.0130(10) 0.0021(9) 0.0010(9) 0.0092(11)
C7 0.0205(14) 0.0311(11) 0.0176(10) 0.0027(9) 0.0026(9) 0.0038(10)
C8 0.0173(13) 0.0227(10) 0.0160(10) 0.0053(8) 0.0056(8) 0.0098(9)
C9 0.0173(13) 0.0153(9) 0.0211(10) 0.0049(8) 0.0068(9) 0.0062(8)
C10 0.0129(12) 0.0154(9) 0.0208(10) -0.0005(8) 0.0027(9) 0.0028(8)
C11 0.0125(12) 0.0172(9) 0.0119(9) 0.0000(7) 0.0003(8) -0.0024(8)
C12 0.0153(12) 0.0171(9) 0.0174(10) -0.0012(8) -0.0009(8) 0.0009(8)
C13 0.0207(13) 0.0270(11) 0.0127(9) -0.0018(8) 0.0010(8) 0.0025(9)
C14 0.0211(14) 0.0287(11) 0.0162(10) 0.0055(8) 0.0000(9) 0.0048(9)
C15 0.0206(14) 0.0200(10) 0.0240(11) 0.0065(8) 0.0027(9) 0.0046(9)
C16 0.0156(13) 0.0171(9) 0.0175(10) -0.0015(8) 0.0035(8) 0.0000(8)
C17 0.0176(13) 0.0134(9) 0.0132(9) -0.0012(7) 0.0028(8) 0.0051(8)
C18 0.0122(12) 0.0172(9) 0.0144(9) 0.0013(7) 0.0024(8) 0.0048(8)
C19 0.0138(12) 0.0169(9) 0.0157(10) -0.0010(8) 0.0028(8) 0.0034(8)
C20 0.0143(12) 0.0123(9) 0.0209(10) 0.0036(8) 0.0042(8) 0.0035(8)
C21 0.0178(13) 0.0208(10) 0.0141(9) 0.0035(8) 0.0036(8) 0.0069(9)
C22 0.0136(12) 0.0211(10) 0.0171(10) -0.0025(8) -0.0002(8) 0.0039(8)
C23 0.0159(13) 0.0169(9) 0.0169(10) 0.0002(8) 0.0020(8) 0.0014(8)
C24 0.0163(13) 0.0179(9) 0.0167(10) 0.0003(8) 0.0011(8) -0.0001(8)
C25 0.0205(14) 0.0179(9) 0.0193(10) 0.0014(8) 0.0052(9) -0.0010(8)
C26 0.0206(13) 0.0147(9) 0.0164(10) 0.0018(8) 0.0048(9) 0.0029(8)
C27 0.0159(13) 0.0221(10) 0.0097(9) -0.0002(7) 0.0022(8) 0.0031(8)
C28 0.0243(14) 0.0239(10) 0.0158(10) 0.0005(8) 0.0023(9) 0.0092(9)
C29 0.0227(14) 0.0373(12) 0.0191(11) 0.0031(9) 0.0023(9) 0.0139(10)
C30 0.0154(13) 0.0400(12) 0.0168(10) -0.0022(9) -0.0005(9) 0.0021(10)
C31 0.0206(14) 0.0253(10) 0.0165(10) -0.0025(8) 0.0009(9) 0.0000(9)
C32 0.0173(13) 0.0228(10) 0.0116(9) 0.0005(8) 0.0032(8) 0.0056(9)
Cl1 0.0230(4) 0.0211(3) 0.0386(3) -0.0030(2) -0.0074(2) 0.0003(2)
Cl2 0.0261(3) 0.0153(2) 0.0222(3) 0.00376(19) 0.0042(2) 0.0007(2)
N1 0.0132(10) 0.0161(8) 0.0107(8) -0.0005(6) 0.0008(7) -0.0001(7)
N2 0.0119(10) 0.0169(8) 0.0128(8) -0.0021(6) 0.0009(7) 0.0025(7)
N3 0.0283(13) 0.0252(9) 0.0169(9) -0.0008(7) 0.0029(8) 0.0078(8)
N4 0.0175(11) 0.0160(8) 0.0107(8) 0.0010(6) 0.0002(7) 0.0027(7)
N5 0.0185(11) 0.0153(8) 0.0105(8) -0.0005(6) 0.0006(7) 0.0028(7)
N6 0.0235(12) 0.0178(8) 0.0136(8) -0.0017(7) -0.0013(7) 0.0033(8)
O1 0.0247(10) 0.0197(7) 0.0207(7) -0.0010(6) 0.0000(6) -0.0058(6)
O2 0.0296(11) 0.0328(8) 0.0199(7) 0.0034(6) -0.0008(7) 0.0143(7)
O3 0.0605(15) 0.0269(8) 0.0245(8) -0.0109(7) -0.0076(8) 0.0144(8)
O4 0.0283(10) 0.0250(7) 0.0141(7) 0.0041(6) 0.0008(6) 0.0015(6)
O5 0.0389(12) 0.0210(8) 0.0289(8) 0.0077(6) 0.0024(7) 0.0024(7)
O6 0.0180(10) 0.0256(7) 0.0263(8) -0.0012(6) 0.0002(7) 0.0050(7)

loop_
_atom_type_symbol
_atom_type_description
_atom_type_scat_dispersion_real
_atom_type_scat_dispersion_imag
_atom_type_scat_source
C C 0.0033 0.0016 'International Tables Vol C Tables 4.2.6.8 and 6.1.1.4'
H H 0.0000 0.0000 'International Tables Vol C Tables 4.2.6.8 and 6.1.1.4'
Cl Cl 0.1484 0.1585 'International Tables Vol C Tables 4.2.6.8 and 6.1.1.4'
N N 0.0061 0.0033 'International Tables Vol C Tables 4.2.6.8 and 6.1.1.4'
O O 0.0106 0.0060 'International Tables Vol C Tables 4.2.6.8 and 6.1.1.4'

loop_
_geom_angle_atom_site_label_1
_geom_angle_atom_site_label_2
_geom_angle_atom_site_label_3
_geom_angle
C8 C1 C2 121.83(16)
N2 C1 C2 116.69(16)
N2 C1 C8 121.48(17)
C3 C2 C1 120.30(16)
C7 C2 C1 121.11(17)
C7 C2 C3 118.57(18)
C2 C3 H3 120.3
C4 C3 C2 119.36(17)
C4 C3 H3 120.3
C3 C4 C5 122.12(19)
C3 C4 Cl1 119.61(15)
C5 C4 Cl1 118.26(16)
C4 C5 H5 120.9
C4 C5 C6 118.17(19)
C6 C5 H5 120.9
C5 C6 H6 119.7
C7 C6 C5 120.69(18)
C7 C6 H6 119.7
C2 C7 H7 119.5
C6 C7 C2 121.01(19)
C6 C7 H7 119.5
C1 C8 H8 120.1
C9 C8 C1 119.72(17)
C9 C8 H8 120.1
C8 C9 H9 119.4
C8 C9 C10 121.27(18)
C10 C9 H9 119.4
N1 C10 C9 113.53(16)
O1 C10 C9 126.00(18)
O1 C10 N1 120.47(16)
C12 C11 N1 123.08(16)
C16 C11 C12 118.50(16)
C16 C11 N1 118.25(16)
C11 C12 N3 121.69(16)
C13 C12 C11 121.62(17)
C13 C12 N3 116.67(17)
C12 C13 H13 120.5
C12 C13 C14 118.98(19)
C14 C13 H13 120.5
C13 C14 H14 120.0
C15 C14 C13 120.06(17)
C15 C14 H14 120.0
C14 C15 H15 119.7
C14 C15 C16 120.50(18)
C16 C15 H15 119.7
C11 C16 C15 120.24(18)
C11 C16 H16 119.9
C15 C16 H16 119.9
C24 C17 C18 121.69(18)
N5 C17 C18 115.75(17)
N5 C17 C24 122.57(16)
C19 C18 C17 119.50(17)
C23 C18 C17 120.57(16)
C23 C18 C19 119.93(16)
C18 C19 H19 120.8
C20 C19 C18 118.34(17)
C20 C19 H19 120.8
C19 C20 Cl2 118.47(15)
C21 C20 C19 122.55(17)
C21 C20 Cl2 118.98(13)
C20 C21 H21 120.8
C20 C21 C22 118.37(16)
C22 C21 H21 120.8
C21 C22 H22 119.8
C21 C22 C23 120.46(18)
C23 C22 H22 119.8
C18 C23 C22 120.33(17)
C18 C23 H23 119.8
C22 C23 H23 119.8
C17 C24 H24 120.4
C25 C24 C17 119.25(19)
C25 C24 H24 120.4
C24 C25 H25 119.6
C24 C25 C26 120.74(19)
C26 C25 H25 119.6
N4 C26 C25 113.92(15)
O4 C26 C25 125.57(18)
O4 C26 N4 120.50(19)
C28 C27 C32 118.49(19)
C28 C27 N4 120.29(17)
C32 C27 N4 121.09(17)
C27 C28 H28 120.0
C27 C28 C29 120.05(18)
C29 C28 H28 120.0
C28 C29 H29 119.8
C30 C29 C28 120.5(2)
C30 C29 H29 119.8
C29 C30 H30 120.0
C29 C30 C31 119.9(2)
C31 C30 H30 120.0
C30 C31 H31 120.6
C32 C31 C30 118.89(18)
C32 C31 H31 120.6
C27 C32 N6 120.41(18)
C31 C32 C27 122.12(18)
C31 C32 N6 117.44(16)
C10 N1 C11 118.60(15)
N2 N1 C10 126.35(14)
N2 N1 C11 114.71(14)
C1 N2 N1 117.60(15)
O2 N3 C12 118.17(16)
O3 N3 C12 117.74(16)
O3 N3 O2 124.08(17)
C26 N4 C27 120.38(14)
N5 N4 C26 126.12(16)
N5 N4 C27 113.45(15)
C17 N5 N4 117.30(16)
O5 N6 C32 117.43(19)
O6 N6 C32 118.12(15)
O6 N6 O5 124.40(18)

loop_
_geom_bond_atom_site_label_1
_geom_bond_atom_site_label_2
_geom_bond_distance
C1 C2 1.481(3)
C1 C8 1.434(3)
C1 N2 1.313(2)
C2 C3 1.398(3)
C2 C7 1.395(3)
C3 H3 0.9500
C3 C4 1.383(3)
C4 C5 1.384(3)
C4 Cl1 1.744(2)
C5 H5 0.9500
C5 C6 1.385(3)
C6 H6 0.9500
C6 C7 1.379(3)
C7 H7 0.9500
C8 H8 0.9500
C8 C9 1.337(3)
C9 H9 0.9500
C9 C10 1.439(3)
C10 N1 1.392(2)
C10 O1 1.225(2)
C11 C12 1.390(3)
C11 C16 1.383(3)
C11 N1 1.439(2)
C12 C13 1.382(3)
C12 N3 1.470(3)
C13 H13 0.9500
C13 C14 1.385(3)
C14 H14 0.9500
C14 C15 1.378(3)
C15 H15 0.9500
C15 C16 1.386(3)
C16 H16 0.9500
C17 C18 1.490(2)
C17 C24 1.432(3)
C17 N5 1.301(3)
C18 C19 1.396(3)
C18 C23 1.387(3)
C19 H19 0.9500
C19 C20 1.384(3)
C20 C21 1.382(3)
C20 Cl2 1.7432(18)
C21 H21 0.9500
C21 C22 1.384(3)
C22 H22 0.9500
C22 C23 1.390(3)
C23 H23 0.9500
C24 H24 0.9500
C24 C25 1.349(3)
C25 H25 0.9500
C25 C26 1.441(3)
C26 N4 1.394(3)
C26 O4 1.235(2)
C27 C28 1.383(3)
C27 C32 1.391(3)
C27 N4 1.434(3)
C28 H28 0.9500
C28 C29 1.389(3)
C29 H29 0.9500
C29 C30 1.386(3)
C30 H30 0.9500
C30 C31 1.387(3)
C31 H31 0.9500
C31 C32 1.374(3)
C32 N6 1.471(3)
N1 N2 1.361(2)
N3 O2 1.228(2)
N3 O3 1.223(2)
N4 N5 1.366(2)
N6 O5 1.230(2)
N6 O6 1.226(2)
